data_4002783
loop_
_publ_author_name
'Wang, Zhenbin'
'Chu, Iek-Heng'
'Zhou, Fei'
'Ong, Shyue Ping'

_publ_section_title
;
 Electronic Structure Descriptor for the Discovery of Narrow-Band
 Red-Emitting Phosphors
;
_journal_issue 11
_journal_name_full 'Chemistry of Materials'
_journal_page_first 4024
_journal_paper_doi 10.1021/acs.chemmater.6b01496
_journal_volume 28
_journal_year 2016
_chemical_formula_structural BaLiAl3N4
_chemical_formula_sum 'Al12 Ba4 Li4 N16'
_space_group_IT_number 2
_symmetry_Int_Tables_number 2
_symmetry_space_group_name_Hall '-P 1'
_symmetry_space_group_name_H-M 'P -1'
_cell_angle_alpha 82.85995712
_cell_angle_beta 76.58811320
_cell_angle_gamma 79.38239579
_cell_formula_units_Z 4
_cell_length_a 5.97169191
_cell_length_b 7.67807680
_cell_length_c 10.21462918
_cell_volume 446.147
_cod_data_source_file 32.cif
_cod_data_source_block BaLiAl3N4
_cod_original_cell_volume 446.146816696
_cod_original_sg_symbol_H-M P-1
_cod_original_formula_sum 'Ba4 Li4 Al12 N16'
_cod_database_code 4002783

loop_
_symmetry_equiv_pos_site_id
_symmetry_equiv_pos_as_xyz
1 'x, y, z'
2 '-x, -y, -z'

loop_
_atom_site_aniso_type_symbol
_atom_site_aniso_U_11
_atom_site_aniso_U_22
_atom_site_aniso_U_33
_atom_site_aniso_U_12
_atom_site_aniso_U_13
_atom_site_aniso_U_23
Ba 0 0 0 0 0 0
Li 0 0 0 0 0 0
Al 0 0 0 0 0 0
N 0 0 0 0 0 0

loop_
_atom_site_type_symbol
_atom_site_label
_atom_site_symmetry_multiplicity
_atom_site_fract_x
_atom_site_fract_y
_atom_site_fract_z
_atom_site_occupancy
Ba Ba1 2 0.000319 0.635228 0.128101 1
Ba Ba2 2 0.026917 0.884602 0.371809 1
Li Li3 2 0.227966 0.672921 0.644270 1
Li Li4 2 0.472307 0.834742 0.106252 1
Al Al5 2 0.171070 0.210958 0.146956 1
Al Al6 2 0.178794 0.439646 0.397956 1
Al Al7 2 0.178975 0.942352 0.898608 1
Al Al8 2 0.433989 0.296944 0.631728 1
Al Al9 2 0.448058 0.547895 0.875275 1
Al Al10 2 0.469430 0.063257 0.374975 1
N N11 2 0.153998 0.435947 0.587762 1
N N12 2 0.164401 0.989039 0.081430 1
N N13 2 0.172417 0.709325 0.852288 1
N N14 2 0.207024 0.215894 0.327432 1
N N15 2 0.351089 0.085118 0.760743 1
N N16 2 0.359107 0.365757 0.028095 1
N N17 2 0.388535 0.852227 0.503352 1
N N18 2 0.398289 0.576963 0.282268 1

_cod_struct_determination_method theoretical
